data_2019731
loop_
_publ_author_name
'F\'abry, Jan'
'Du\<sek, Michal'
'Van\<ek, P\<remysl'
'Rafalovskyi, Iegor'
'Hlinka, Ji\<r\'i'
'Urban, Ji\<r\'i'

_publ_section_title
;
 High- and low-temperature phases in isostructural 4-chloro-3-nitroaniline
 and 4-iodo-3-nitroaniline
;
_journal_coeditor_code SK3557
_journal_issue 12
_journal_name_full 'Acta Crystallographica Section C'
_journal_page_first
;
;
_journal_paper_doi 10.1107/S2053229614024632
_journal_volume 70
_journal_year 2014
_chemical_formula_iupac 'C6 H5 Cl N2 O2'
_chemical_formula_moiety 'C6 H5 Cl N2 O2'
_chemical_formula_sum 'C6 H5 Cl N2 O2'
_chemical_formula_weight 172.6
_chemical_melting_point 378
_chemical_name_systematic
;
4-Chloro-3-nitroaniline
;
_space_group_IT_number 7
_symmetry_cell_setting monoclinic
_symmetry_space_group_name_Hall 'P -2yac'
_symmetry_space_group_name_H-M 'P 1 n 1'
_atom_sites_solution_hydrogens difmap
_atom_sites_solution_primary direct
_atom_sites_solution_secondary difmap
_cell_angle_alpha 90
_cell_angle_beta 110.352(3)
_cell_angle_gamma 90
_cell_formula_units_Z 8
_cell_length_a 12.7260(4)
_cell_length_b 7.9721(2)
_cell_length_c 15.0098(4)
_cell_measurement_reflns_used 14208
_cell_measurement_temperature 120.00(14)
_cell_measurement_theta_max 66.9519
_cell_measurement_theta_min 3.1383
_cell_volume 1427.73(7)
_computing_cell_refinement
;
<i>CrysAlis PRO</i> (Oxford Diffraction, 2010)
;
_computing_data_collection
;
<i>CrysAlis PRO</i> (Oxford Diffraction, 2010)
;
_computing_data_reduction
;
<i>CrysAlis PRO</i> (Oxford Diffraction, 2010)
;
_computing_molecular_graphics
;
<i>PLATON</i> (Spek, 2009) and <i>DIAMOND</i> (Brandenburg & Putz,
2010)
;
_computing_structure_refinement
;
<i>JANA2006</i> (Pet\<r\'i\<cek <i>et al.</i>, 2014)
;
_computing_structure_solution
;
<i>SIR97</i> (Altomare <i>et al.</i>, 1997)
;
_diffrn_ambient_temperature 120.00(10)
_diffrn_detector_area_resol_mean 10.3784
_diffrn_measured_fraction_theta_full 0.99
_diffrn_measured_fraction_theta_max 0.99
_diffrn_measurement_device '4-circle diffractometer'
_diffrn_measurement_device_type 'Oxford Diffraction Xcalibur (Atlas, Gemini ultra)'
_diffrn_measurement_method '\w scans'
_diffrn_radiation_monochromator mirror
_diffrn_radiation_source 'Enhance Ultra (Cu) X-ray Source'
_diffrn_radiation_type 'Cu K\a'
_diffrn_radiation_wavelength 1.5418
_diffrn_reflns_av_R_equivalents 0.0249
_diffrn_reflns_av_sigmaI/netI 0.0104
_diffrn_reflns_limit_h_max 15
_diffrn_reflns_limit_h_min -15
_diffrn_reflns_limit_k_max 8
_diffrn_reflns_limit_k_min -9
_diffrn_reflns_limit_l_max 17
_diffrn_reflns_limit_l_min -17
_diffrn_reflns_number 23718
_diffrn_reflns_theta_full 67.05
_diffrn_reflns_theta_max 67.05
_diffrn_reflns_theta_min 3.94
_diffrn_standards_number 0
_exptl_absorpt_coefficient_mu 4.335
_exptl_absorpt_correction_T_max 0.781
_exptl_absorpt_correction_T_min 0.362
_exptl_absorpt_correction_type analytical
_exptl_absorpt_process_details
;
CrysAlisPro (Agilent Technologies, 2012)
;
_exptl_crystal_colour brown
_exptl_crystal_density_diffrn 1.6052
_exptl_crystal_description plate
_exptl_crystal_F_000 704
_exptl_crystal_size_max 0.4474
_exptl_crystal_size_mid 0.1313
_exptl_crystal_size_min 0.0624
_refine_diff_density_max 0.17
_refine_diff_density_min -0.16
_refine_ls_abs_structure_details '  2479 of Friedel pairs used in the refinement'
_refine_ls_abs_structure_Flack 0.504(15)
_refine_ls_extinction_coef 96E1(9)
_refine_ls_extinction_method
;
B--C type 1 Lorentzian isotropic
[Becker, P. J. & Coppens, P. (1974). <i>Acta Cryst.</i> A<b>30</b>, 129--147]
;
_refine_ls_goodness_of_fit_ref 1.94
_refine_ls_hydrogen_treatment mixed
_refine_ls_number_constraints 58
_refine_ls_number_parameters 423
_refine_ls_number_reflns 5014
_refine_ls_number_restraints 8
_refine_ls_R_factor_all 0.0258
_refine_ls_R_factor_gt 0.0241
_refine_ls_shift/su_max 0.0496
_refine_ls_shift/su_mean 0.0122
_refine_ls_structure_factor_coef Fsqd
_refine_ls_weighting_details w=1/(\s^2^(I)+0.0004I^2^)
_refine_ls_weighting_scheme sigma
_refine_ls_wR_factor_gt 0.0647
_refine_ls_wR_factor_ref 0.0657
_reflns_number_gt 4733
_reflns_number_total 5014
_reflns_threshold_expression I>3\s(I)
_cod_data_source_file sk3557sup1.cif
_cod_data_source_block Ib
_cod_original_sg_symbol_H-M 'P n'
_cod_database_code 2019731
_cod_database_fobs_code 2019731

loop_
_symmetry_equiv_pos_site_id
_symmetry_equiv_pos_as_xyz
1 x,y,z
2 x+1/2,-y,z+1/2

loop_
_atom_site_type_symbol
_atom_site_label
_atom_site_fract_x
_atom_site_fract_y
_atom_site_fract_z
_atom_site_U_iso_or_equiv
_atom_site_adp_type
_atom_site_calc_flag
_atom_site_occupancy
Cl Cl1a 0.28699(7) 0.28021(9) 0.37138(6) 0.0321(3) Uani d 1
C C1a 0.3155(3) 0.0653(4) 0.6595(2) 0.0191(10) Uani d 1
C C2a 0.2150(3) 0.0498(3) 0.5829(2) 0.0190(10) Uani d 1
H H1c2a 0.153566 -0.009085 0.59015 0.0228 Uiso d 1
C C3a 0.2056(2) 0.1196(4) 0.4978(2) 0.0205(9) Uani d 1
C C4a 0.2957(3) 0.2023(3) 0.4824(2) 0.0224(11) Uani d 1
C C5a 0.3940(3) 0.2134(3) 0.5585(3) 0.0244(12) Uani d 1
H H1c5a 0.456625 0.267598 0.550534 0.0261 Uiso d 1
C C6a 0.4044(2) 0.1488(4) 0.6455(2) 0.0217(9) Uani d 1
H H1c6a 0.473191 0.160982 0.697011 0.0293 Uiso d 1
N N1a 0.3216(2) 0.0066(5) 0.74874(19) 0.0253(8) Uani d 1
H H1n1a 0.2812(18) -0.0858(18) 0.7380(18) 0.0304 Uiso d 1
H H2n1a 0.3889(9) 0.013(3) 0.7923(14) 0.0304 Uiso d 1
N N2a 0.0954(2) 0.1050(3) 0.41968(18) 0.0257(9) Uani d 1
O O1a 0.05508(18) 0.2288(2) 0.37495(16) 0.0438(6) Uani d 1
O O2a 0.05060(18) -0.03283(19) 0.40980(15) 0.0348(5) Uani d 1
Cl Cl1b 0.68085(8) 0.46899(9) 0.64354(6) 0.0312(3) Uani d 1
C C1b 0.6525(3) 0.6864(4) 0.3560(2) 0.0194(10) Uani d 1
C C2b 0.7534(3) 0.6969(4) 0.4320(2) 0.0211(10) Uani d 1
H H1c2b 0.816095 0.751625 0.424462 0.0253 Uiso d 1
C C3b 0.7617(3) 0.6258(4) 0.5197(2) 0.0199(9) Uani d 1
C C4b 0.6739(3) 0.5467(3) 0.5348(2) 0.0210(10) Uani d 1
C C5b 0.5715(3) 0.5377(3) 0.4586(2) 0.0215(11) Uani d 1
H H1c5b 0.50875 0.485337 0.467308 0.0273 Uiso d 1
C C6b 0.5615(2) 0.6050(4) 0.3705(2) 0.0227(10) Uani d 1
H H1c6b 0.492197 0.595903 0.319252 0.0257 Uiso d 1
N N1b 0.6437(2) 0.7475(5) 0.2682(2) 0.0231(8) Uani d 1
H H1n1b 0.6961(15) 0.814(2) 0.2624(17) 0.0277 Uiso d 1
H H2n1b 0.5758(9) 0.780(3) 0.2332(16) 0.0277 Uiso d 1
N N2b 0.8713(2) 0.6389(3) 0.59283(18) 0.0254(9) Uani d 1
O O1b 0.91371(19) 0.5118(2) 0.63758(16) 0.0428(6) Uani d 1
O O2b 0.91796(19) 0.77623(19) 0.60795(15) 0.0370(5) Uani d 1
Cl Cl1c 0.67829(7) -0.04585(9) 0.64328(6) 0.0290(3) Uani d 1
C C1c 0.6569(3) 0.1806(4) 0.3591(2) 0.0196(10) Uani d 1
C C2c 0.7574(3) 0.1892(4) 0.4359(2) 0.0210(10) Uani d 1
H H1c2c 0.821189 0.240198 0.428176 0.0252 Uiso d 1
C C3c 0.7649(2) 0.1231(3) 0.5244(2) 0.0191(9) Uani d 1
C C4c 0.6753(3) 0.0461(3) 0.5388(3) 0.0201(10) Uani d 1
C C5c 0.5742(3) 0.0347(3) 0.4609(2) 0.0206(10) Uani d 1
H H1c5c 0.511289 -0.019018 0.468634 0.0272 Uiso d 1
C C6c 0.5651(2) 0.1006(4) 0.3733(2) 0.0227(10) Uani d 1
H H1c6c 0.4959 0.0919 0.321895 0.0247 Uiso d 1
N N1c 0.6488(2) 0.2408(5) 0.2715(2) 0.0240(8) Uani d 1
H H1n1c 0.6990(16) 0.311(2) 0.2649(18) 0.0288 Uiso d 1
H H2n1c 0.5804(10) 0.269(3) 0.2356(16) 0.0288 Uiso d 1
N N2c 0.8742(2) 0.1387(3) 0.59792(18) 0.0254(9) Uani d 1
O O1c 0.88096(18) 0.14124(18) 0.68251(14) 0.0318(5) Uani d 1
O O2c 0.95769(18) 0.1515(2) 0.57504(16) 0.0355(6) Uani d 1
Cl Cl1d 0.28099(7) 0.78868(9) 0.36544(6) 0.0280(3) Uani d 1
C C1d 0.3034(3) 0.5644(4) 0.6503(2) 0.0189(9) Uani d 1
C C2d 0.2020(3) 0.5556(3) 0.5741(2) 0.0183(10) Uani d 1
H H1c2d 0.138755 0.504241 0.582547 0.022 Uiso d 1
C C3d 0.1931(2) 0.6205(4) 0.4873(2) 0.0199(9) Uani d 1
C C4d 0.2849(3) 0.6988(3) 0.4724(2) 0.0217(10) Uani d 1
C C5d 0.3827(3) 0.7096(3) 0.5493(3) 0.0227(11) Uani d 1
H H1c5d 0.445357 0.764634 0.541822 0.0249 Uiso d 1
C C6d 0.3933(2) 0.6439(4) 0.6366(2) 0.0207(10) Uani d 1
H H1c6d 0.462611 0.653088 0.68778 0.0272 Uiso d 1
N N1d 0.3092(2) 0.5026(5) 0.73903(18) 0.0241(8) Uani d 1
H H1n1d 0.2639(17) 0.416(2) 0.7300(17) 0.029 Uiso d 1
H H2n1d 0.3771(9) 0.510(3) 0.7817(15) 0.029 Uiso d 1
N N2d 0.0832(2) 0.6031(3) 0.40978(17) 0.0220(8) Uani d 1
O O1d 0.07890(18) 0.59989(19) 0.32793(15) 0.0319(5) Uani d 1
O O2d 0.00109(18) 0.5888(2) 0.43467(15) 0.0356(6) Uani d 1

loop_
_atom_site_aniso_label
_atom_site_aniso_U_11
_atom_site_aniso_U_22
_atom_site_aniso_U_33
_atom_site_aniso_U_12
_atom_site_aniso_U_13
_atom_site_aniso_U_23
_atom_site_aniso_type_symbol
Cl1a 0.0431(5) 0.0311(4) 0.0249(4) 0.0013(3) 0.0154(3) 0.0033(3) Cl
C1a 0.0152(14) 0.0211(12) 0.0208(16) 0.0042(10) 0.0059(12) -0.0016(10) C
C2a 0.0165(13) 0.0177(14) 0.0219(16) -0.0014(9) 0.0055(12) -0.0024(9) C
C3a 0.0158(13) 0.0204(13) 0.0218(16) 0.0014(10) 0.0021(11) -0.0041(10) C
C4a 0.0325(17) 0.0172(15) 0.0189(16) 0.0026(10) 0.0107(14) -0.0002(9) C
C5a 0.0234(16) 0.0206(17) 0.0328(19) -0.0033(10) 0.0142(14) -0.0059(9) C
C6a 0.0191(14) 0.0256(14) 0.0186(14) 0.0020(11) 0.0041(11) -0.0037(10) C
N1a 0.0241(12) 0.0338(13) 0.0166(13) 0.0015(11) 0.0053(10) 0.0065(10) N
N2a 0.0264(14) 0.0249(13) 0.0208(13) 0.0059(10) 0.0020(11) -0.0013(9) N
O1a 0.0366(9) 0.0361(10) 0.0411(9) 0.0041(7) -0.0088(7) 0.0130(7) O
O2a 0.0275(8) 0.0275(9) 0.0368(8) -0.0031(7) -0.0048(6) -0.0048(6) O
Cl1b 0.0435(5) 0.0308(4) 0.0221(4) 0.0008(3) 0.0149(3) 0.0051(3) Cl
C1b 0.0236(16) 0.0191(13) 0.0155(14) 0.0034(10) 0.0070(12) -0.0026(10) C
C2b 0.0187(14) 0.0216(15) 0.0235(16) 0.0050(10) 0.0080(12) 0.0009(10) C
C3b 0.0254(14) 0.0155(13) 0.0160(13) 0.0049(10) 0.0039(11) -0.0008(9) C
C4b 0.0241(15) 0.0188(15) 0.0213(15) 0.0018(10) 0.0095(13) -0.0015(9) C
C5b 0.0218(16) 0.0229(17) 0.0212(15) -0.0016(10) 0.0094(13) -0.0036(9) C
C6b 0.0167(14) 0.0229(15) 0.0279(16) -0.0002(11) 0.0069(12) -0.0040(11) C
N1b 0.0159(11) 0.0309(12) 0.0198(13) 0.0008(10) 0.0027(9) -0.0010(11) N
N2b 0.0255(13) 0.0274(13) 0.0204(13) 0.0007(10) 0.0044(10) 0.0009(9) N
O1b 0.0384(9) 0.0368(9) 0.0395(9) 0.0071(7) -0.0040(7) 0.0153(7) O
O2b 0.0307(7) 0.0286(9) 0.0384(8) -0.0022(7) -0.0049(6) -0.0043(7) O
Cl1c 0.0363(4) 0.0307(4) 0.0223(3) 0.0000(3) 0.0131(3) 0.0018(3) Cl
C1c 0.0224(16) 0.0188(12) 0.0171(14) 0.0037(10) 0.0062(12) -0.0032(10) C
C2c 0.0180(14) 0.0217(14) 0.0244(16) 0.0037(10) 0.0087(12) -0.0002(11) C
C3c 0.0224(14) 0.0171(13) 0.0157(13) 0.0039(10) 0.0039(10) -0.0019(9) C
C4c 0.0200(14) 0.0190(15) 0.0223(15) 0.0018(10) 0.0088(12) -0.0014(9) C
C5c 0.0194(15) 0.0221(17) 0.0213(15) -0.0014(10) 0.0084(13) -0.0032(9) C
C6c 0.0171(14) 0.0230(15) 0.0268(16) -0.0002(11) 0.0061(12) -0.0043(11) C
N1c 0.0167(11) 0.0302(13) 0.0222(13) 0.0005(10) 0.0032(9) -0.0008(11) N
N2c 0.0252(13) 0.0224(13) 0.0253(14) -0.0014(10) 0.0043(10) -0.0015(9) N
O1c 0.0347(8) 0.0350(9) 0.0187(7) -0.0014(6) 0.0006(6) 0.0009(6) O
O2c 0.0194(7) 0.0493(10) 0.0342(8) 0.0008(7) 0.0049(6) -0.0036(7) O
Cl1d 0.0360(4) 0.0301(4) 0.0197(4) -0.0011(3) 0.0121(3) 0.0043(3) Cl
C1d 0.0193(15) 0.0176(12) 0.0196(15) 0.0038(10) 0.0064(12) -0.0013(10) C
C2d 0.0185(15) 0.0163(14) 0.0201(15) -0.0035(10) 0.0067(12) -0.0026(10) C
C3d 0.0135(13) 0.0213(13) 0.0219(14) 0.0007(10) 0.0024(11) -0.0033(10) C
C4d 0.0321(16) 0.0180(15) 0.0175(15) 0.0038(11) 0.0119(13) 0.0013(9) C
C5d 0.0194(15) 0.0192(17) 0.0322(17) -0.0026(10) 0.0127(13) -0.0037(10) C
C6d 0.0194(15) 0.0236(14) 0.0166(15) 0.0024(11) 0.0031(12) -0.0040(10) C
N1d 0.0249(13) 0.0315(12) 0.0153(13) 0.0007(11) 0.0061(10) 0.0079(11) N
N2d 0.0203(13) 0.0211(12) 0.0181(13) 0.0063(9) -0.0017(9) 0.0000(9) N
O1d 0.0351(8) 0.0331(9) 0.0197(8) -0.0007(6) -0.0001(6) 0.0004(6) O
O2d 0.0206(8) 0.0471(10) 0.0349(8) 0.0016(7) 0.0044(6) -0.0037(7) O

loop_
_atom_type_symbol
_atom_type_scat_dispersion_real
_atom_type_scat_dispersion_imag
_atom_type_scat_source
C 0.0181 0.0091 'International Tables Vol C tables 4.2.6.8 and 6.1.1.1'
H 0.0000 0.0000 'International Tables Vol C tables 4.2.6.8 and 6.1.1.1'
Cl 0.3639 0.7018 'International Tables Vol C tables 4.2.6.8 and 6.1.1.1'
N 0.0311 0.0180 'International Tables Vol C tables 4.2.6.8 and 6.1.1.1'
O 0.0492 0.0322 'International Tables Vol C tables 4.2.6.8 and 6.1.1.1'

loop_
_geom_angle_atom_site_label_1
_geom_angle_atom_site_label_2
_geom_angle_atom_site_label_3
_geom_angle
_geom_angle_publ_flag
Cl1a C4a C3a 122.5(2) no
Cl1a C4a C5a 120.6(3) no
Cl1b C4b C3b 123.2(2) no
Cl1b C4b C5b 118.8(3) no
Cl1c C4c C3c 125.2(2) no
Cl1c C4c C5c 117.0(3) no
Cl1d C4d C3d 124.6(3) no
Cl1d C4d C5d 118.4(3) no
C2a C1a C6a 118.5(3) no
C2a C1a N1a 119.4(3) no
C6a C1a N1a 121.9(3) no
C1a C2a H1c2a 120.2115 no
C1a C2a C3a 119.6(3) no
H1c2a C2a C3a 120.2 no
C2a C3a C4a 122.3(3) no
C2a C3a N2a 117.3(3) no
C4a C3a N2a 120.4(3) no
C3a C4a C5a 116.9(3) no
C4a C5a H1c5a 119.05 no
C4a C5a C6a 121.9(4) no
H1c5a C5a C6a 119.0481 no
C1a C6a C5a 120.8(3) no
C1a C6a H1c6a 119.62 no
C5a C6a H1c6a 119.62 no
C1a N1a H1n1a 105.7(18) no
C1a N1a H2n1a 114.2(15) no
H1n1a N1a H2n1a 122(2) no
C3a N2a O1a 118.6(2) no
C3a N2a O2a 116.0(2) no
O1a N2a O2a 125.3(2) no
C2b C1b C6b 118.4(3) no
C2b C1b N1b 120.6(3) no
C6b C1b N1b 121.0(3) no
C1b C2b H1c2b 120.3 no
C1b C2b C3b 119.4(3) no
H1c2b C2b C3b 120.29 no
C2b C3b C4b 122.8(3) no
C2b C3b N2b 114.9(3) no
C4b C3b N2b 122.3(3) no
C3b C4b C5b 117.9(3) no
C4b C5b H1c5b 119.79 no
C4b C5b C6b 120.4(4) no
H1c5b C5b C6b 119.79 no
C1b C6b C5b 121.0(3) no
C1b C6b H1c6b 119.49 no
C5b C6b H1c6b 119.48 no
C1b N1b H1n1b 119.8(15) no
C1b N1b H2n1b 114.5(15) no
H1n1b N1b H2n1b 112.4(19) no
C3b N2b O1b 118.6(2) no
C3b N2b O2b 118.8(2) no
O1b N2b O2b 122.7(2) no
C2c C1c C6c 117.9(3) no
C2c C1c N1c 121.1(3) no
C6c C1c N1c 120.9(3) no
C1c C2c H1c2c 119.84 no
C1c C2c C3c 120.3(3) no
H1c2c C2c C3c 119.8335 no
C2c C3c C4c 122.0(3) no
C2c C3c N2c 114.8(3) no
C4c C3c N2c 123.2(3) no
C3c C4c C5c 117.8(3) no
C4c C5c H1c5c 119.51 no
C4c C5c C6c 121.0(3) no
H1c5c C5c C6c 119.51 no
C1c C6c C5c 121.0(3) no
C1c C6c H1c6c 119.5 no
C5c C6c H1c6c 119.5 no
C1c N1c H1n1c 121.0(16) no
C1c N1c H2n1c 113.9(16) no
H1n1c N1c H2n1c 112(2) no
C3c N2c O1c 119.1(3) no
C3c N2c O2c 119.2(3) no
O1c N2c O2c 121.7(3) no
C2d C1d C6d 118.5(3) no
C2d C1d N1d 119.4(3) no
C6d C1d N1d 122.0(2) no
C1d C2d H1c2d 119.77 no
C1d C2d C3d 120.5(3) no
H1c2d C2d C3d 119.77 no
C2d C3d C4d 121.3(3) no
C2d C3d N2d 117.0(3) no
C4d C3d N2d 121.7(3) no
C3d C4d C5d 116.9(3) no
C4d C5d H1c5d 118.75 no
C4d C5d C6d 122.5(3) no
H1c5d C5d C6d 118.75 no
C1d C6d C5d 120.3(3) no
C1d C6d H1c6d 119.85 no
C5d C6d H1c6d 119.86 no
C1d N1d H1n1d 108.4(16) no
C1d N1d H2n1d 112.6(15) no
H1n1d N1d H2n1d 126(2) no
C3d N2d O1d 119.7(3) no
C3d N2d O2d 116.1(3) no
O1d N2d O2d 124.2(2) no

loop_
_geom_bond_atom_site_label_1
_geom_bond_atom_site_label_2
_geom_bond_distance
_geom_bond_publ_flag
Cl1a C4a 1.745(4) no
C1a C2a 1.397(4) no
C1a C6a 1.391(5) no
C1a N1a 1.395(5) no
C2a H1c2a 0.95 no
C2a C3a 1.360(5) no
C3a C4a 1.410(5) no
C3a N2a 1.486(3) no
C4a C5a 1.372(4) no
C5a H1c5a 0.95 no
C5a C6a 1.367(5) no
C6a H1c6a 0.95 no
N1a H1n1a 0.880(17) no
N1a H2n1a 0.880(12) no
H1n1a H2n1a 1.54(2) no
N2a O1a 1.204(3) no
N2a O2a 1.223(3) no
Cl1b C4b 1.719(4) no
C1b C2b 1.392(4) no
C1b C6b 1.408(5) no
C1b N1b 1.373(5) no
C2b H1c2b 0.95 no
C2b C3b 1.404(5) no
C3b C4b 1.368(5) no
C3b N2b 1.447(3) no
C4b C5b 1.405(4) no
C5b H1c5b 0.95 no
C5b C6b 1.392(5) no
C6b H1c6b 0.95 no
N1b H1n1b 0.88(2) no
N1b H2n1b 0.880(13) no
H1n1b H2n1b 1.46(2) no
N2b O1b 1.232(3) no
N2b O2b 1.228(3) no
Cl1c C4c 1.720(4) no
C1c C2c 1.394(4) no
C1c C6c 1.411(5) no
C1c N1c 1.371(5) no
C2c H1c2c 0.95 no
C2c C3c 1.401(5) no
C3c C4c 1.376(5) no
C3c N2c 1.450(3) no
C4c C5c 1.409(4) no
C5c H1c5c 0.95 no
C5c C6c 1.382(5) no
C6c H1c6c 0.95 no
N1c H1n1c 0.88(2) no
N1c H2n1c 0.880(13) no
H1n1c H2n1c 1.46(2) no
N2c O1c 1.243(4) no
N2c O2c 1.229(4) no
Cl1d C4d 1.742(4) no
C1d C2d 1.397(4) no
C1d C6d 1.385(5) no
C1d N1d 1.398(5) no
C2d H1c2d 0.95 no
C2d C3d 1.370(5) no
C3d C4d 1.410(5) no
C3d N2d 1.483(3) no
C4d C5d 1.375(4) no
C5d H1c5d 0.95 no
C5d C6d 1.373(5) no
C6d H1c6d 0.95 no
N1d H1n1d 0.880(18) no
N1d H2n1d 0.880(13) no
H1n1d H2n1d 1.57(2) no
N2d O1d 1.211(4) no
N2d O2d 1.231(4) no

loop_
_geom_hbond_atom_site_label_D
_geom_hbond_atom_site_label_H
_geom_hbond_atom_site_label_A
_geom_hbond_site_symmetry_A
_geom_hbond_distance_DH
_geom_hbond_distance_HA
_geom_hbond_distance_DA
_geom_hbond_angle_DHA
_geom_hbond_publ_flag
N1a H1n1a N1c 2_455 0.880(17) 2.28(2) 3.060(5) 147(2) yes
N1a H2n1a O1a 2_555 0.880(13) 2.808(19) 3.468(4) 133(2) yes
N1a H2n1a O2a 2_555 0.880(12) 2.201(13) 3.079(3) 175.2(19) yes
N1b H1n1b N1a 2_564 0.88(2) 2.21(2) 3.085(5) 176.7(19) yes
N1b H2n1b O1b 2_464 0.880(13) 3.112(19) 3.562(4) 114.0(17) no
N1b H2n1b O1c 2_464 0.880(13) 2.410(13) 3.260(3) 163(2) yes
N1b H2n1b O2c 2_464 0.880(13) 2.389(19) 3.144(3) 144(2) yes
N1c H1n1c N1d 2_564 0.88(2) 2.17(2) 3.046(5) 174.5(17) yes
N1c H2n1c O1b 2_464 0.880(13) 2.745(18) 3.563(3) 155.3(19) yes
N1c H2n1c O2b 2_464 0.880(13) 2.307(15) 3.108(3) 151(2) yes
N1d H1n1d N1b 2_465 0.880(18) 2.23(2) 3.041(5) 153(2) yes
N1d H2n1d O1d 2_565 0.880(13) 2.569(14) 3.323(3) 144(2) yes
N1d H2n1d O2d 2_565 0.880(13) 2.421(19) 3.183(3) 145(2) yes
N1d H2n1d O1a 2_565 0.880(13) 3.04(2) 3.754(3) 140(2) yes

loop_
_geom_torsion_atom_site_label_1
_geom_torsion_atom_site_label_2
_geom_torsion_atom_site_label_3
_geom_torsion_atom_site_label_4
_geom_torsion
H1n1a N1a C1a C2a 37.4(15)
H2n1a N1a C1a C2a 174.9(18)
H1n1b N1b C1b C2b -14.4(17)
H2n1b N1b C1b C2b -152.4(16)
H1n1c N1c C1c C2c -17.9(17)
H2n1c N1a C1c C2c 157.0(9)
H1n1d N1d C1d C2d 33.5(15)
H2n1d N1d C1d C2d 177.4(18)
